data_7157926
loop_
_publ_author_name
'Meng, Ling'
'Chang, Xiaoyong'
'Lin, Zhenyang'
'Wang, Jun Joelle'

_publ_section_title
;
 Metal-free access to 3-allyl-2-alkoxychromanones via phosphine-catalyzed
 alkoxy allylation of chromones with MBH carbonates and alcohols.
;
_journal_issue 12
_journal_name_full 'Organic &amp; biomolecular chemistry'
_journal_page_first 2663
_journal_page_last 2667
_journal_paper_doi 10.1039/d1ob00215e
_journal_volume 19
_journal_year 2021
_chemical_formula_moiety 'C17 H17 N O6'
_chemical_formula_sum 'C17 H17 N O6'
_chemical_formula_weight 331.31
_space_group_crystal_system triclinic
_space_group_IT_number 2
_space_group_name_Hall '-P 1'
_space_group_name_H-M_alt 'P -1'
_atom_sites_solution_hydrogens geom
_atom_sites_solution_primary dual
_audit_creation_date 2019-01-15
_audit_creation_method
;
Olex2 1.2
(compiled 2018.05.29 svn.r3508 for OlexSys, GUI svn.r5506)
;
_audit_update_record
;
2021-02-02 deposited with the CCDC.	2021-03-02 downloaded from the CCDC.
;
_cell_angle_alpha 84.056(17)
_cell_angle_beta 84.296(15)
_cell_angle_gamma 84.884(14)
_cell_formula_units_Z 2
_cell_length_a 7.180(3)
_cell_length_b 8.862(4)
_cell_length_c 12.266(6)
_cell_measurement_reflns_used 7488
_cell_measurement_temperature 100
_cell_measurement_theta_max 27.505
_cell_measurement_theta_min 2.316
_cell_volume 770.0(6)
_computing_cell_refinement 'SAINT V8.38A (?, 2016)'
_computing_data_reduction 'SAINT V8.38A (?, 2016)'
_computing_molecular_graphics 'Olex2 (Dolomanov et al., 2009)'
_computing_publication_material 'Olex2 (Dolomanov et al., 2009)'
_computing_structure_refinement 'XL (Sheldrick, 2008)'
_computing_structure_solution 'ShelXT (Sheldrick, 2015)'
_diffrn_ambient_temperature 100
_diffrn_detector 'Bruker PHOTO 100 area detector'
_diffrn_detector_area_resol_mean 7.9
_diffrn_detector_type 'CCD area detector'
_diffrn_measured_fraction_theta_full 0.998
_diffrn_measured_fraction_theta_max 0.994
_diffrn_measurement_device 'three-circle diffractometer'
_diffrn_measurement_device_type 'Bruker PHOTO 100 area detector'
_diffrn_measurement_method '\w and \f scans'
_diffrn_radiation_monochromator 'mirror optics'
_diffrn_radiation_probe x-ray
_diffrn_radiation_type MoK\a
_diffrn_radiation_wavelength 0.71073
_diffrn_reflns_av_R_equivalents 0.0421
_diffrn_reflns_av_unetI/netI 0.0347
_diffrn_reflns_Laue_measured_fraction_full 0.998
_diffrn_reflns_Laue_measured_fraction_max 0.994
_diffrn_reflns_limit_h_max 9
_diffrn_reflns_limit_h_min -9
_diffrn_reflns_limit_k_max 11
_diffrn_reflns_limit_k_min -11
_diffrn_reflns_limit_l_max 15
_diffrn_reflns_limit_l_min -15
_diffrn_reflns_number 14957
_diffrn_reflns_point_group_measured_fraction_full 0.998
_diffrn_reflns_point_group_measured_fraction_max 0.994
_diffrn_reflns_theta_full 25.242
_diffrn_reflns_theta_max 27.545
_diffrn_reflns_theta_min 2.318
_diffrn_source 'microfocus sealed X-ray tube'
_diffrn_source_type 'Incoatec I\ms'
_exptl_absorpt_coefficient_mu 0.109
_exptl_absorpt_correction_T_max 0.7456
_exptl_absorpt_correction_T_min 0.7204
_exptl_absorpt_correction_type multi-scan
_exptl_absorpt_process_details
'SADABS-2016/2 (Bruker,2016/2) was used for absorption correction. wR2(int) was 0.1041 before and 0.0502 after correction. The Ratio of minimum to maximum transmission is 0.9662. The \l/2 correction factor is Not present.'
_exptl_crystal_colour colourless
_exptl_crystal_colour_primary colourless
_exptl_crystal_density_diffrn 1.429
_exptl_crystal_description plate
_exptl_crystal_F_000 348
_exptl_crystal_size_max 0.41
_exptl_crystal_size_mid 0.4
_exptl_crystal_size_min 0.08
_refine_diff_density_max 0.331
_refine_diff_density_min -0.301
_refine_diff_density_rms 0.055
_refine_ls_extinction_method none
_refine_ls_goodness_of_fit_ref 1.034
_refine_ls_hydrogen_treatment constr
_refine_ls_matrix_type full
_refine_ls_number_parameters 220
_refine_ls_number_reflns 3549
_refine_ls_number_restraints 0
_refine_ls_restrained_S_all 1.034
_refine_ls_R_factor_all 0.0526
_refine_ls_R_factor_gt 0.0384
_refine_ls_shift/su_max 0.001
_refine_ls_shift/su_mean 0.000
_refine_ls_structure_factor_coef Fsqd
_refine_ls_weighting_details 'w=1/[\s^2^(Fo^2^)+(0.0484P)^2^+0.2547P] where P=(Fo^2^+2Fc^2^)/3'
_refine_ls_weighting_scheme calc
_refine_ls_wR_factor_gt 0.0929
_refine_ls_wR_factor_ref 0.0994
_reflns_Friedel_coverage 0.000
_reflns_number_gt 2904
_reflns_number_total 3549
_reflns_threshold_expression 'I > 2\s(I)'
_cod_data_source_file d1ob00215e2.cif
_cod_data_source_block cxy0622_0m
_cod_depositor_comments 'Adding full bibliography for 7157926.cif.'
_cod_database_code 7157926
_shelx_shelxl_version_number 2016/6
_shelx_space_group_comment
;
The symmetry employed for this shelxl refinement is uniquely defined
by the following loop, which should always be used as a source of
symmetry information in preference to the above space-group names.
They are only intended as comments.
;
_shelx_estimated_absorpt_t_max 0.991
_shelx_estimated_absorpt_t_min 0.957
_olex2_refinement_description
;
1. Fixed Uiso
 At 1.2 times of:
  All C(H) groups, All C(H,H) groups
 At 1.5 times of:
  All C(H,H,H) groups
2.a Ternary CH refined with riding coordinates:
 C14(H14)
2.b Secondary CH2 refined with riding coordinates:
 C6(H6A,H6B)
2.c Aromatic/amide H refined with riding coordinates:
 C10(H10), C11(H11), C12(H12)
2.d X=CH2 refined with riding coordinates:
 C17(H17A,H17B)
2.e Idealised Me refined as rotating group:
 C1(H1A,H1B,H1C), C9(H9A,H9B,H9C), C15(H15A,H15B,H15C)
;
_olex2_submission_special_instructions 'No special instructions were received'

loop_
_space_group_symop_operation_xyz
'x, y, z'
'-x, -y, -z'

loop_
_atom_site_label
_atom_site_type_symbol
_atom_site_fract_x
_atom_site_fract_y
_atom_site_fract_z
_atom_site_U_iso_or_equiv
_atom_site_adp_type
_atom_site_occupancy
_atom_site_site_symmetry_order
_atom_site_calc_flag
_atom_site_refinement_flags_posn
_atom_site_refinement_flags_adp
_atom_site_refinement_flags_occupancy
_atom_site_disorder_assembly
_atom_site_disorder_group
O1 O 0.75218(13) 0.37714(10) 0.49532(7) 0.0170(2) Uani 1 1 d . . . . .
O2 O 1.11919(14) -0.05493(10) 0.68677(8) 0.0202(2) Uani 1 1 d . . . . .
O3 O 1.07083(13) 0.19708(10) 0.69766(8) 0.0199(2) Uani 1 1 d . . . . .
O4 O 0.64524(14) 0.15337(10) 0.64650(7) 0.0182(2) Uani 1 1 d . . . . .
O5 O 0.60047(13) 0.46072(10) 0.87498(7) 0.0147(2) Uani 1 1 d . . . . .
O6 O 0.32851(12) 0.34754(10) 0.85191(7) 0.0154(2) Uani 1 1 d . . . . .
C17 C 0.92777(19) -0.10927(15) 0.88838(11) 0.0181(3) Uani 1 1 d . . . . .
H17A H 1.006958 -0.188878 0.857811 0.022 Uiso 1 1 calc R . . . .
H17B H 0.850234 -0.130064 0.954682 0.022 Uiso 1 1 calc R . . . .
N1 N 0.42878(16) -0.04286(13) 0.87208(9) 0.0182(2) Uani 1 1 d . . . . .
C1 C 0.79749(19) 0.43965(16) 0.38414(10) 0.0189(3) Uani 1 1 d . . . . .
H1A H 0.692910 0.509963 0.360258 0.028 Uiso 1 1 calc GR . . . .
H1B H 0.819594 0.357138 0.335893 0.028 Uiso 1 1 calc GR . . . .
H1C H 0.910925 0.494532 0.380356 0.028 Uiso 1 1 calc GR . . . .
C2 C 0.72010(17) 0.47477(14) 0.57345(10) 0.0137(3) Uani 1 1 d . . . . .
C3 C 0.67255(17) 0.41052(14) 0.68264(10) 0.0124(3) Uani 1 1 d . . . . .
C4 C 0.64492(17) 0.24838(14) 0.71065(10) 0.0123(2) Uani 1 1 d . . . . .
C5 C 0.61616(17) 0.19927(13) 0.83556(10) 0.0118(2) Uani 1 1 d . . . . .
C6 C 0.80871(17) 0.16273(14) 0.88486(10) 0.0139(3) Uani 1 1 d . . . . .
H6A H 0.880755 0.254032 0.870769 0.017 Uiso 1 1 calc R . . . .
H6B H 0.785860 0.140288 0.965601 0.017 Uiso 1 1 calc R . . . .
C7 C 0.92548(17) 0.03049(14) 0.83864(10) 0.0140(3) Uani 1 1 d . . . . .
C8 C 1.04500(18) 0.06804(14) 0.73442(10) 0.0146(3) Uani 1 1 d . . . . .
C9 C 1.2381(2) -0.02353(17) 0.58620(12) 0.0264(3) Uani 1 1 d . . . . .
H9A H 1.165143 0.038466 0.532027 0.040 Uiso 1 1 calc GR . . . .
H9B H 1.286533 -0.119578 0.556894 0.040 Uiso 1 1 calc GR . . . .
H9C H 1.343395 0.031825 0.601528 0.040 Uiso 1 1 calc GR . . . .
C10 C 0.73346(19) 0.63087(15) 0.55153(11) 0.0191(3) Uani 1 1 d . . . . .
H10 H 0.763537 0.673788 0.478350 0.023 Uiso 1 1 calc R . . . .
C11 C 0.7026(2) 0.72335(16) 0.63703(12) 0.0227(3) Uani 1 1 d . . . . .
H11 H 0.711873 0.829817 0.621484 0.027 Uiso 1 1 calc R . . . .
C12 C 0.6589(2) 0.66451(15) 0.74422(11) 0.0196(3) Uani 1 1 d . . . . .
H12 H 0.639314 0.729107 0.802152 0.023 Uiso 1 1 calc R . . . .
C13 C 0.64417(17) 0.51042(14) 0.76539(10) 0.0139(3) Uani 1 1 d . . . . .
C14 C 0.50263(17) 0.32731(14) 0.89427(10) 0.0130(3) Uani 1 1 d . . . . .
H14 H 0.485649 0.296246 0.975137 0.016 Uiso 1 1 calc R . . . .
C15 C 0.20273(19) 0.46167(16) 0.90011(12) 0.0211(3) Uani 1 1 d . . . . .
H15A H 0.183125 0.435331 0.979779 0.032 Uiso 1 1 calc GR . . . .
H15B H 0.082214 0.467613 0.868136 0.032 Uiso 1 1 calc GR . . . .
H15C H 0.256626 0.560328 0.885478 0.032 Uiso 1 1 calc GR . . . .
C16 C 0.50931(17) 0.06326(14) 0.85352(10) 0.0132(3) Uani 1 1 d . . . . .

loop_
_atom_site_aniso_label
_atom_site_aniso_U_11
_atom_site_aniso_U_22
_atom_site_aniso_U_33
_atom_site_aniso_U_23
_atom_site_aniso_U_13
_atom_site_aniso_U_12
O1 0.0231(5) 0.0170(5) 0.0103(4) 0.0003(3) 0.0008(4) -0.0030(4)
O2 0.0265(5) 0.0167(5) 0.0162(5) -0.0032(4) 0.0070(4) -0.0034(4)
O3 0.0209(5) 0.0168(5) 0.0207(5) 0.0014(4) 0.0030(4) -0.0033(4)
O4 0.0268(5) 0.0152(5) 0.0132(4) -0.0036(4) 0.0009(4) -0.0051(4)
O5 0.0204(5) 0.0118(4) 0.0123(4) -0.0022(3) -0.0004(3) -0.0033(3)
O6 0.0135(5) 0.0165(5) 0.0161(4) -0.0043(4) -0.0006(4) 0.0018(3)
C17 0.0176(7) 0.0188(7) 0.0168(6) 0.0008(5) 0.0001(5) 0.0005(5)
N1 0.0197(6) 0.0175(6) 0.0171(5) -0.0025(4) 0.0017(4) -0.0029(5)
C1 0.0215(7) 0.0231(7) 0.0109(6) 0.0030(5) 0.0004(5) -0.0023(5)
C2 0.0107(6) 0.0158(6) 0.0142(6) 0.0000(5) -0.0018(5) 0.0000(5)
C3 0.0117(6) 0.0120(6) 0.0132(6) 0.0005(5) -0.0017(5) -0.0006(5)
C4 0.0104(6) 0.0139(6) 0.0124(6) -0.0004(5) -0.0013(4) -0.0010(4)
C5 0.0136(6) 0.0109(6) 0.0109(5) -0.0006(4) -0.0003(5) -0.0015(4)
C6 0.0137(6) 0.0158(6) 0.0123(6) -0.0014(5) -0.0019(5) -0.0019(5)
C7 0.0118(6) 0.0173(6) 0.0133(6) -0.0014(5) -0.0024(5) -0.0022(5)
C8 0.0135(6) 0.0163(6) 0.0139(6) -0.0010(5) -0.0022(5) -0.0009(5)
C9 0.0351(9) 0.0234(8) 0.0193(7) -0.0059(6) 0.0136(6) -0.0080(6)
C10 0.0210(7) 0.0167(7) 0.0177(6) 0.0044(5) 0.0009(5) -0.0014(5)
C11 0.0289(8) 0.0121(6) 0.0255(7) 0.0020(5) 0.0017(6) -0.0011(5)
C12 0.0261(7) 0.0129(6) 0.0197(7) -0.0041(5) 0.0005(6) -0.0015(5)
C13 0.0131(6) 0.0146(6) 0.0136(6) -0.0003(5) -0.0011(5) -0.0010(5)
C14 0.0148(6) 0.0126(6) 0.0114(6) -0.0009(5) 0.0000(5) -0.0017(5)
C15 0.0183(7) 0.0216(7) 0.0223(7) -0.0061(6) 0.0016(5) 0.0051(5)
C16 0.0137(6) 0.0147(6) 0.0107(5) -0.0016(5) -0.0002(5) 0.0015(5)

loop_
_atom_type_symbol
_atom_type_description
_atom_type_scat_dispersion_real
_atom_type_scat_dispersion_imag
_atom_type_scat_source
C C 0.0033 0.0016 'International Tables Vol C Tables 4.2.6.8 and 6.1.1.4'
H H 0.0000 0.0000 'International Tables Vol C Tables 4.2.6.8 and 6.1.1.4'
N N 0.0061 0.0033 'International Tables Vol C Tables 4.2.6.8 and 6.1.1.4'
O O 0.0106 0.0060 'International Tables Vol C Tables 4.2.6.8 and 6.1.1.4'

loop_
_geom_angle_atom_site_label_1
_geom_angle_atom_site_label_2
_geom_angle_atom_site_label_3
_geom_angle
_geom_angle_site_symmetry_1
_geom_angle_site_symmetry_3
_geom_angle_publ_flag
C2 O1 C1 117.56(10) . . ?
C8 O2 C9 114.84(11) . . ?
C13 O5 C14 115.48(9) . . ?
C14 O6 C15 113.90(10) . . ?
H17A C17 H17B 120.0 . . ?
C7 C17 H17A 120.0 . . ?
C7 C17 H17B 120.0 . . ?
O1 C1 H1A 109.5 . . ?
O1 C1 H1B 109.5 . . ?
O1 C1 H1C 109.5 . . ?
H1A C1 H1B 109.5 . . ?
H1A C1 H1C 109.5 . . ?
H1B C1 H1C 109.5 . . ?
O1 C2 C3 116.55(11) . . ?
O1 C2 C10 123.16(12) . . ?
C10 C2 C3 120.30(12) . . ?
C2 C3 C4 123.17(11) . . ?
C13 C3 C2 117.14(12) . . ?
C13 C3 C4 119.64(11) . . ?
O4 C4 C3 126.47(12) . . ?
O4 C4 C5 118.92(11) . . ?
C3 C4 C5 114.60(10) . . ?
C4 C5 C6 110.74(10) . . ?
C14 C5 C4 109.60(10) . . ?
C14 C5 C6 109.50(10) . . ?
C16 C5 C4 109.23(10) . . ?
C16 C5 C6 109.41(10) . . ?
C16 C5 C14 108.33(10) . . ?
C5 C6 H6A 108.8 . . ?
C5 C6 H6B 108.8 . . ?
H6A C6 H6B 107.7 . . ?
C7 C6 C5 113.77(10) . . ?
C7 C6 H6A 108.8 . . ?
C7 C6 H6B 108.8 . . ?
C17 C7 C6 122.65(12) . . ?
C17 C7 C8 121.72(12) . . ?
C8 C7 C6 115.59(11) . . ?
O2 C8 C7 113.09(11) . . ?
O3 C8 O2 123.97(12) . . ?
O3 C8 C7 122.94(11) . . ?
O2 C9 H9A 109.5 . . ?
O2 C9 H9B 109.5 . . ?
O2 C9 H9C 109.5 . . ?
H9A C9 H9B 109.5 . . ?
H9A C9 H9C 109.5 . . ?
H9B C9 H9C 109.5 . . ?
C2 C10 H10 120.2 . . ?
C11 C10 C2 119.64(13) . . ?
C11 C10 H10 120.2 . . ?
C10 C11 H11 119.2 . . ?
C12 C11 C10 121.59(13) . . ?
C12 C11 H11 119.2 . . ?
C11 C12 H12 120.7 . . ?
C13 C12 C11 118.59(12) . . ?
C13 C12 H12 120.7 . . ?
O5 C13 C3 122.35(11) . . ?
C12 C13 O5 114.91(11) . . ?
C12 C13 C3 122.74(12) . . ?
O5 C14 C5 109.16(10) . . ?
O5 C14 H14 109.6 . . ?
O6 C14 O5 112.03(10) . . ?
O6 C14 C5 106.70(10) . . ?
O6 C14 H14 109.6 . . ?
C5 C14 H14 109.6 . . ?
O6 C15 H15A 109.5 . . ?
O6 C15 H15B 109.5 . . ?
O6 C15 H15C 109.5 . . ?
H15A C15 H15B 109.5 . . ?
H15A C15 H15C 109.5 . . ?
H15B C15 H15C 109.5 . . ?
N1 C16 C5 176.97(13) . . ?

loop_
_geom_bond_atom_site_label_1
_geom_bond_atom_site_label_2
_geom_bond_distance
_geom_bond_site_symmetry_2
_geom_bond_publ_flag
O1 C1 1.4352(16) . ?
O1 C2 1.3462(16) . ?
O2 C8 1.3340(16) . ?
O2 C9 1.4458(17) . ?
O3 C8 1.2083(16) . ?
O4 C4 1.2102(15) . ?
O5 C13 1.3847(16) . ?
O5 C14 1.4158(15) . ?
O6 C14 1.3909(16) . ?
O6 C15 1.4293(16) . ?
C17 H17A 0.9500 . ?
C17 H17B 0.9500 . ?
C17 C7 1.3223(19) . ?
N1 C16 1.1389(17) . ?
C1 H1A 0.9800 . ?
C1 H1B 0.9800 . ?
C1 H1C 0.9800 . ?
C2 C3 1.4213(18) . ?
C2 C10 1.3917(19) . ?
C3 C4 1.4687(18) . ?
C3 C13 1.4031(18) . ?
C4 C5 1.5475(18) . ?
C5 C6 1.5580(18) . ?
C5 C14 1.5356(17) . ?
C5 C16 1.4718(18) . ?
C6 H6A 0.9900 . ?
C6 H6B 0.9900 . ?
C6 C7 1.5051(18) . ?
C7 C8 1.4920(18) . ?
C9 H9A 0.9800 . ?
C9 H9B 0.9800 . ?
C9 H9C 0.9800 . ?
C10 H10 0.9500 . ?
C10 C11 1.386(2) . ?
C11 H11 0.9500 . ?
C11 C12 1.380(2) . ?
C12 H12 0.9500 . ?
C12 C13 1.3749(19) . ?
C14 H14 1.0000 . ?
C15 H15A 0.9800 . ?
C15 H15B 0.9800 . ?
C15 H15C 0.9800 . ?

loop_
_geom_torsion_atom_site_label_1
_geom_torsion_atom_site_label_2
_geom_torsion_atom_site_label_3
_geom_torsion_atom_site_label_4
_geom_torsion
_geom_torsion_site_symmetry_1
_geom_torsion_site_symmetry_2
_geom_torsion_site_symmetry_3
_geom_torsion_site_symmetry_4
_geom_torsion_publ_flag
O1 C2 C3 C4 -4.43(18) . . . . ?
O1 C2 C3 C13 178.18(11) . . . . ?
O1 C2 C10 C11 -178.45(12) . . . . ?
O4 C4 C5 C6 94.28(13) . . . . ?
O4 C4 C5 C14 -144.81(12) . . . . ?
O4 C4 C5 C16 -26.28(15) . . . . ?
C17 C7 C8 O2 13.37(18) . . . . ?
C17 C7 C8 O3 -166.69(13) . . . . ?
C1 O1 C2 C3 179.03(11) . . . . ?
C1 O1 C2 C10 -1.62(18) . . . . ?
C2 C3 C4 O4 -5.6(2) . . . . ?
C2 C3 C4 C5 173.41(11) . . . . ?
C2 C3 C13 O5 -178.87(11) . . . . ?
C2 C3 C13 C12 0.63(19) . . . . ?
C2 C10 C11 C12 0.1(2) . . . . ?
C3 C2 C10 C11 0.9(2) . . . . ?
C3 C4 C5 C6 -84.81(12) . . . . ?
C3 C4 C5 C14 36.10(14) . . . . ?
C3 C4 C5 C16 154.64(10) . . . . ?
C4 C3 C13 O5 3.63(18) . . . . ?
C4 C3 C13 C12 -176.86(12) . . . . ?
C4 C5 C6 C7 -63.29(14) . . . . ?
C4 C5 C14 O5 -59.06(13) . . . . ?
C4 C5 C14 O6 62.20(12) . . . . ?
C5 C6 C7 C17 -96.45(15) . . . . ?
C5 C6 C7 C8 85.72(14) . . . . ?
C6 C5 C14 O5 62.59(13) . . . . ?
C6 C5 C14 O6 -176.15(10) . . . . ?
C6 C7 C8 O2 -168.77(11) . . . . ?
C6 C7 C8 O3 11.16(18) . . . . ?
C9 O2 C8 O3 0.86(19) . . . . ?
C9 O2 C8 C7 -179.20(12) . . . . ?
C10 C2 C3 C4 176.20(12) . . . . ?
C10 C2 C3 C13 -1.20(18) . . . . ?
C10 C11 C12 C13 -0.6(2) . . . . ?
C11 C12 C13 O5 179.80(12) . . . . ?
C11 C12 C13 C3 0.3(2) . . . . ?
C13 O5 C14 O6 -62.11(13) . . . . ?
C13 O5 C14 C5 55.84(13) . . . . ?
C13 C3 C4 O4 171.74(12) . . . . ?
C13 C3 C4 C5 -9.26(16) . . . . ?
C14 O5 C13 C3 -28.37(16) . . . . ?
C14 O5 C13 C12 152.09(11) . . . . ?
C14 C5 C6 C7 175.74(10) . . . . ?
C15 O6 C14 O5 -61.91(13) . . . . ?
C15 O6 C14 C5 178.68(10) . . . . ?
C16 C5 C6 C7 57.16(14) . . . . ?
C16 C5 C14 O5 -178.15(9) . . . . ?
C16 C5 C14 O6 -56.89(13) . . . . ?
